data_9016028
loop_
_publ_author_name
'Kondrashev, Y. D.'
'Zaslavskii, A. I.'

_publ_section_title
;
 The structure of the modifications of manganese oxide
;
_journal_name_full 'Izvestiya Akademii Nauk SSSR'
_journal_page_first 179
_journal_page_last 186
_journal_volume 15
_journal_year 1951
_chemical_formula_sum 'Mn O2'
_chemical_name_mineral Ramsdellite
_space_group_IT_number 62
_symmetry_space_group_name_Hall '-P 2c 2n'
_symmetry_space_group_name_H-M 'P n a m'
_cell_angle_alpha 90
_cell_angle_beta 90
_cell_angle_gamma 90
_cell_length_a 9.32
_cell_length_b 4.46
_cell_length_c 2.85
_cell_formula_units_Z 4
_cell_volume 118.467
_database_code_amcsd 0017793
_exptl_crystal_density_diffrn 4.874
_cod_database_code 9016028

loop_
_space_group_symop_operation_xyz
x,y,z
x,y,1/2-z
-x,-y,1/2+z
1/2-x,1/2+y,1/2+z
1/2+x,1/2-y,1/2-z
1/2+x,1/2-y,z
1/2-x,1/2+y,-z
-x,-y,-z

loop_
_atom_site_label
_atom_site_fract_x
_atom_site_fract_y
_atom_site_fract_z
Mn 0.14000 0.02000 0.25000
O1 0.03500 0.21000 0.75000
O2 0.28500 0.31000 0.25000

loop_
_cod_related_entry_id
_cod_related_entry_database
_cod_related_entry_code
1 AMCSD 0017793
